data_2228127
loop_
_publ_author_name
'Sun, Yin-Xia'
'Dong, Xiu-Yan'
'Zhao, Hu'

_publ_section_title
;
 4,4'-Dimethoxy-2,2'-[(butane-1,4-diyldioxy)bis(nitrilomethylidyne)]diphenol
;
_journal_coeditor_code XU5040
_journal_issue 11
_journal_name_full 'Acta Crystallographica Section E'
_journal_page_first o2831
_journal_paper_doi 10.1107/S1600536810040511
_journal_volume 66
_journal_year 2010
_chemical_formula_iupac 'C20 H24 N2 O6'
_chemical_formula_moiety 'C20 H24 N2 O6'
_chemical_formula_sum 'C20 H24 N2 O6'
_chemical_formula_weight 388.41
_chemical_name_systematic
;
4,4'-Dimethoxy-2,2'-[(butane-1,4-diyldioxy)bis(nitrilomethylidyne)]diphenol
;
_space_group_IT_number 14
_symmetry_cell_setting monoclinic
_symmetry_space_group_name_Hall '-P 2ybc'
_symmetry_space_group_name_H-M 'P 1 21/c 1'
_atom_sites_solution_hydrogens geom
_atom_sites_solution_primary direct
_atom_sites_solution_secondary difmap
_cell_angle_alpha 90.00
_cell_angle_beta 90.9810(10)
_cell_angle_gamma 90.00
_cell_formula_units_Z 2
_cell_length_a 4.7310(4)
_cell_length_b 17.1418(16)
_cell_length_c 12.2648(12)
_cell_measurement_reflns_used 796
_cell_measurement_temperature 298(2)
_cell_measurement_theta_max 24.496
_cell_measurement_theta_min 2.387
_cell_volume 994.50(16)
_computing_cell_refinement 'SAINT (Siemens, 1996)'
_computing_data_collection 'SMART (Siemens, 1996)'
_computing_data_reduction 'SAINT (Siemens, 1996)'
_computing_molecular_graphics 'SHELXTL (Sheldrick, 2008)'
_computing_publication_material 'SHELXTL (Sheldrick, 2008)'
_computing_structure_refinement 'SHELXTL (Sheldrick, 2008)'
_computing_structure_solution 'SHELXTL (Sheldrick, 2008)'
_diffrn_ambient_temperature 298(2)
_diffrn_measured_fraction_theta_full 0.997
_diffrn_measured_fraction_theta_max 0.997
_diffrn_measurement_device_type 'Bruker SMART 1000 CCD area-detector'
_diffrn_measurement_method '\f and \w scans'
_diffrn_radiation_monochromator graphite
_diffrn_radiation_source 'fine-focus sealed tube'
_diffrn_radiation_type MoK\a
_diffrn_radiation_wavelength 0.71073
_diffrn_reflns_av_R_equivalents 0.0686
_diffrn_reflns_av_sigmaI/netI 0.0852
_diffrn_reflns_limit_h_max 5
_diffrn_reflns_limit_h_min -5
_diffrn_reflns_limit_k_max 18
_diffrn_reflns_limit_k_min -20
_diffrn_reflns_limit_l_max 14
_diffrn_reflns_limit_l_min -13
_diffrn_reflns_number 4976
_diffrn_reflns_theta_full 25.01
_diffrn_reflns_theta_max 25.01
_diffrn_reflns_theta_min 2.04
_diffrn_standards_number 0
_exptl_absorpt_coefficient_mu 0.096
_exptl_absorpt_correction_type none
_exptl_crystal_colour pale-yellow
_exptl_crystal_density_diffrn 1.297
_exptl_crystal_density_method 'not measured'
_exptl_crystal_description needle
_exptl_crystal_F_000 412
_exptl_crystal_size_max 0.50
_exptl_crystal_size_mid 0.22
_exptl_crystal_size_min 0.18
_refine_diff_density_max 0.170
_refine_diff_density_min -0.196
_refine_ls_extinction_method none
_refine_ls_goodness_of_fit_ref 1.019
_refine_ls_hydrogen_treatment constr
_refine_ls_matrix_type full
_refine_ls_number_parameters 128
_refine_ls_number_reflns 1765
_refine_ls_number_restraints 0
_refine_ls_restrained_S_all 1.019
_refine_ls_R_factor_all 0.1293
_refine_ls_R_factor_gt 0.0499
_refine_ls_shift/su_max 0.000
_refine_ls_shift/su_mean 0.000
_refine_ls_structure_factor_coef Fsqd
_refine_ls_weighting_details 'calc w=1/[\s^2^(Fo^2^)+(0.0562P)^2^] where P=(Fo^2^+2Fc^2^)/3'
_refine_ls_weighting_scheme calc
_refine_ls_wR_factor_gt 0.1092
_refine_ls_wR_factor_ref 0.1491
_reflns_number_gt 834
_reflns_number_total 1765
_reflns_threshold_expression I>2sigma(I)
_cod_data_source_file xu5040.cif
_cod_data_source_block I
_cod_original_sg_symbol_H-M 'P 21/c'
_cod_database_code 2228127
_cod_database_fobs_code 2228127

loop_
_symmetry_equiv_pos_as_xyz
'x, y, z'
'-x, y+1/2, -z+1/2'
'-x, -y, -z'
'x, -y-1/2, z-1/2'

loop_
_atom_site_type_symbol
_atom_site_label
_atom_site_fract_x
_atom_site_fract_y
_atom_site_fract_z
_atom_site_U_iso_or_equiv
_atom_site_adp_type
_atom_site_calc_flag
_atom_site_refinement_flags
_atom_site_occupancy
_atom_site_disorder_assembly
_atom_site_disorder_group
N N1 0.4274(5) 0.32971(13) 0.62366(17) 0.0426(7) Uani d . 1 . .
O O1 0.2476(4) 0.37363(10) 0.55503(13) 0.0495(6) Uani d . 1 . .
O O2 0.6869(5) 0.27865(12) 0.80239(14) 0.0626(7) Uani d . 1 . .
H H2 0.5744 0.3054 0.7672 0.094 Uiso calc R 1 . .
O O3 1.2686(5) 0.07207(12) 0.54439(19) 0.0669(7) Uani d . 1 . .
C C1 0.1003(7) 0.43013(16) 0.6187(2) 0.0494(9) Uani d . 1 . .
H H1A 0.2336 0.4642 0.6562 0.059 Uiso calc R 1 . .
H H1B -0.0147 0.4043 0.6726 0.059 Uiso calc R 1 . .
C C2 -0.0830(7) 0.47634(15) 0.5412(2) 0.0486(9) Uani d . 1 . .
H H2A -0.1998 0.5116 0.5829 0.058 Uiso calc R 1 . .
H H2B -0.2080 0.4408 0.5021 0.058 Uiso calc R 1 . .
C C3 0.5649(7) 0.27896(16) 0.5696(2) 0.0407(8) Uani d . 1 . .
H H3 0.5341 0.2752 0.4947 0.049 Uiso calc R 1 . .
C C4 0.7676(6) 0.22699(15) 0.6220(2) 0.0381(7) Uani d . 1 . .
C C5 0.8222(7) 0.22862(17) 0.7338(2) 0.0453(8) Uani d . 1 . .
C C6 1.0185(8) 0.17800(19) 0.7794(2) 0.0586(10) Uani d . 1 . .
H H6 1.0521 0.1781 0.8544 0.070 Uiso calc R 1 . .
C C7 1.1646(8) 0.12723(18) 0.7136(3) 0.0589(10) Uani d . 1 . .
H H7 1.2999 0.0942 0.7444 0.071 Uiso calc R 1 . .
C C8 1.1118(7) 0.12492(17) 0.6016(2) 0.0500(9) Uani d . 1 . .
C C9 0.9145(6) 0.17495(16) 0.5571(2) 0.0420(8) Uani d . 1 . .
H H9 0.8787 0.1740 0.4823 0.050 Uiso calc R 1 . .
C C10 1.2332(8) 0.07222(19) 0.4288(3) 0.0747(12) Uani d . 1 . .
H H10A 1.0414 0.0589 0.4099 0.112 Uiso calc R 1 . .
H H10B 1.3588 0.0347 0.3975 0.112 Uiso calc R 1 . .
H H10C 1.2757 0.1232 0.4010 0.112 Uiso calc R 1 . .

loop_
_atom_site_aniso_label
_atom_site_aniso_U_11
_atom_site_aniso_U_22
_atom_site_aniso_U_33
_atom_site_aniso_U_12
_atom_site_aniso_U_13
_atom_site_aniso_U_23
N1 0.0462(19) 0.0427(14) 0.0387(13) 0.0063(13) -0.0049(12) 0.0047(12)
O1 0.0589(16) 0.0474(12) 0.0419(11) 0.0167(12) -0.0083(11) -0.0002(9)
O2 0.0703(18) 0.0798(15) 0.0374(11) 0.0180(14) -0.0085(11) -0.0050(11)
O3 0.0670(19) 0.0583(14) 0.0752(16) 0.0223(14) -0.0005(14) 0.0021(12)
C1 0.055(2) 0.0477(19) 0.0452(18) 0.0095(17) 0.0034(16) 0.0005(15)
C2 0.049(2) 0.0423(18) 0.0547(19) 0.0086(16) 0.0037(16) 0.0033(13)
C3 0.048(2) 0.0414(16) 0.0321(14) -0.0018(17) -0.0055(14) 0.0026(14)
C4 0.040(2) 0.0387(16) 0.0355(15) 0.0004(16) -0.0056(14) 0.0095(13)
C5 0.050(2) 0.0496(19) 0.0362(16) 0.0034(17) -0.0045(15) 0.0030(14)
C6 0.065(3) 0.072(2) 0.0387(17) 0.001(2) -0.0138(17) 0.0172(17)
C7 0.052(2) 0.061(2) 0.064(2) 0.010(2) -0.0105(19) 0.0201(18)
C8 0.053(2) 0.0422(18) 0.0547(19) 0.0016(18) -0.0003(18) 0.0074(16)
C9 0.048(2) 0.0396(16) 0.0382(16) 0.0009(16) -0.0062(15) 0.0078(13)
C10 0.083(3) 0.068(2) 0.074(3) 0.017(2) 0.018(2) -0.0021(19)

loop_
_atom_type_symbol
_atom_type_description
_atom_type_scat_dispersion_real
_atom_type_scat_dispersion_imag
_atom_type_scat_source
C C 0.0033 0.0016 'International Tables Vol C Tables 4.2.6.8 and 6.1.1.4'
H H 0.0000 0.0000 'International Tables Vol C Tables 4.2.6.8 and 6.1.1.4'
O O 0.0106 0.0060 'International Tables Vol C Tables 4.2.6.8 and 6.1.1.4'
N N 0.0061 0.0033 'International Tables Vol C Tables 4.2.6.8 and 6.1.1.4'

loop_
_geom_angle_atom_site_label_1
_geom_angle_atom_site_label_2
_geom_angle_atom_site_label_3
_geom_angle_site_symmetry_1
_geom_angle_site_symmetry_3
_geom_angle
_geom_angle_publ_flag
C3 N1 O1 . . 111.2(2) ?
N1 O1 C1 . . 109.33(19) ?
C5 O2 H2 . . 109.5 ?
C8 O3 C10 . . 116.9(2) ?
O1 C1 C2 . . 107.0(2) ?
O1 C1 H1A . . 110.3 ?
C2 C1 H1A . . 110.3 ?
O1 C1 H1B . . 110.3 ?
C2 C1 H1B . . 110.3 ?
H1A C1 H1B . . 108.6 ?
C1 C2 C2 . 3_566 113.7(3) ?
C1 C2 H2A . . 108.8 ?
C2 C2 H2A 3_566 . 108.8 ?
C1 C2 H2B . . 108.8 ?
C2 C2 H2B 3_566 . 108.8 ?
H2A C2 H2B . . 107.7 ?
N1 C3 C4 . . 121.8(3) ?
N1 C3 H3 . . 119.1 ?
C4 C3 H3 . . 119.1 ?
C9 C4 C5 . . 119.4(3) ?
C9 C4 C3 . . 118.3(2) ?
C5 C4 C3 . . 122.3(3) ?
O2 C5 C6 . . 117.6(3) ?
O2 C5 C4 . . 122.5(3) ?
C6 C5 C4 . . 119.9(3) ?
C7 C6 C5 . . 119.9(3) ?
C7 C6 H6 . . 120.0 ?
C5 C6 H6 . . 120.0 ?
C6 C7 C8 . . 120.8(3) ?
C6 C7 H7 . . 119.6 ?
C8 C7 H7 . . 119.6 ?
O3 C8 C9 . . 125.3(3) ?
O3 C8 C7 . . 115.7(3) ?
C9 C8 C7 . . 118.9(3) ?
C8 C9 C4 . . 121.1(3) ?
C8 C9 H9 . . 119.5 ?
C4 C9 H9 . . 119.5 ?
O3 C10 H10A . . 109.5 ?
O3 C10 H10B . . 109.5 ?
H10A C10 H10B . . 109.5 ?
O3 C10 H10C . . 109.5 ?
H10A C10 H10C . . 109.5 ?
H10B C10 H10C . . 109.5 ?

loop_
_geom_bond_atom_site_label_1
_geom_bond_atom_site_label_2
_geom_bond_site_symmetry_2
_geom_bond_distance
_geom_bond_publ_flag
N1 C3 . 1.278(3) ?
N1 O1 . 1.405(3) ?
O1 C1 . 1.432(3) ?
O2 C5 . 1.368(3) ?
O2 H2 . 0.8200 ?
O3 C8 . 1.372(3) ?
O3 C10 . 1.425(3) ?
C1 C2 . 1.501(3) ?
C1 H1A . 0.9700 ?
C1 H1B . 0.9700 ?
C2 C2 3_566 1.524(5) ?
C2 H2A . 0.9700 ?
C2 H2B . 0.9700 ?
C3 C4 . 1.451(4) ?
C3 H3 . 0.9300 ?
C4 C9 . 1.390(4) ?
C4 C5 . 1.391(4) ?
C5 C6 . 1.382(4) ?
C6 C7 . 1.381(4) ?
C6 H6 . 0.9300 ?
C7 C8 . 1.392(4) ?
C7 H7 . 0.9300 ?
C8 C9 . 1.374(4) ?
C9 H9 . 0.9300 ?
C10 H10A . 0.9600 ?
C10 H10B . 0.9600 ?
C10 H10C . 0.9600 ?

loop_
_geom_hbond_atom_site_label_D
_geom_hbond_atom_site_label_H
_geom_hbond_atom_site_label_A
_geom_hbond_site_symmetry_A
_geom_hbond_distance_DH
_geom_hbond_distance_HA
_geom_hbond_distance_DA
_geom_hbond_angle_DHA
_geom_hbond_publ_flag
O2 H2 N1 . 0.82 1.93 2.643(2) 145 y
C3 H3 O2 4_565 0.93 2.65 3.481(3) 150 y
C9 H9 O2 4_565 0.93 2.51 3.382(3) 157 y
C10 H10A O3 3_756 0.96 2.74 3.448(4) 131 y

loop_
_geom_torsion_atom_site_label_1
_geom_torsion_atom_site_label_2
_geom_torsion_atom_site_label_3
_geom_torsion_atom_site_label_4
_geom_torsion_site_symmetry_1
_geom_torsion_site_symmetry_2
_geom_torsion_site_symmetry_3
_geom_torsion_site_symmetry_4
_geom_torsion
_geom_torsion_publ_flag
C3 N1 O1 C1 . . . . -179.4(2) ?
N1 O1 C1 C2 . . . . 178.8(2) ?
O1 C1 C2 C2 . . . 3_566 -64.3(4) ?
O1 N1 C3 C4 . . . . 179.2(2) ?
N1 C3 C4 C9 . . . . -178.2(3) ?
N1 C3 C4 C5 . . . . 0.7(5) ?
C9 C4 C5 O2 . . . . 179.6(3) ?
C3 C4 C5 O2 . . . . 0.7(5) ?
C9 C4 C5 C6 . . . . -0.8(4) ?
C3 C4 C5 C6 . . . . -179.7(3) ?
O2 C5 C6 C7 . . . . -178.9(3) ?
C4 C5 C6 C7 . . . . 1.5(5) ?
C5 C6 C7 C8 . . . . -1.6(5) ?
C10 O3 C8 C9 . . . . 3.4(5) ?
C10 O3 C8 C7 . . . . -175.7(3) ?
C6 C7 C8 O3 . . . . -179.8(3) ?
C6 C7 C8 C9 . . . . 1.0(5) ?
O3 C8 C9 C4 . . . . -179.5(3) ?
C7 C8 C9 C4 . . . . -0.3(5) ?
C5 C4 C9 C8 . . . . 0.3(4) ?
C3 C4 C9 C8 . . . . 179.2(3) ?
